data_7220739
loop_
_publ_author_name
'Zeng, Tinghua'
'Qian, Qinqin'
'Zhao, Bei'
'Yuan, Dan'
'Yao, Yingming'
'Shen, Qi'

_publ_section_title
;
 Synthesis and characterization of rare-earth metal guanidinates
 stabilized by amine-bridged bis(phenolate) ligands and their application
 in the controlled polymerization of rac-lactide and rac-\b-butyrolactone
;
_journal_name_full 'RSC Adv.'
_journal_paper_doi 10.1039/C5RA10151D
_journal_year 2015
_chemical_formula_moiety 'C46 H78 N5 O2 Yb'
_chemical_formula_sum 'C46 H78 N5 O2 Yb'
_chemical_formula_weight 906.17
_chemical_name_systematic
; 
 ? 
;
_space_group_IT_number 2
_symmetry_cell_setting triclinic
_symmetry_Int_Tables_number 2
_symmetry_space_group_name_Hall '-P 1'
_symmetry_space_group_name_H-M 'P -1'
_atom_sites_solution_hydrogens geom
_atom_sites_solution_primary direct
_atom_sites_solution_secondary difmap
_audit_creation_method SHELXL-97
_audit_update_record
;
2015-02-06 deposited with the CCDC.
2015-06-09 downloaded from the CCDC.
;
_cell_angle_alpha 86.230(7)
_cell_angle_beta 82.991(7)
_cell_angle_gamma 64.118(4)
_cell_formula_units_Z 2
_cell_length_a 11.2280(7)
_cell_length_b 11.8377(7)
_cell_length_c 20.1349(18)
_cell_measurement_reflns_used 11481
_cell_measurement_temperature 223(2)
_cell_measurement_theta_max 27.5
_cell_measurement_theta_min 3.0
_cell_volume 2389.5(3)
_computing_cell_refinement CrystalClear
_computing_data_collection CrystalClear
_computing_data_reduction CrystalStructur
_computing_structure_refinement 'SHELXL-97 (Sheldrick, 1997)'
_computing_structure_solution 'SHELXS-97 (Sheldrick, 1990)'
_diffrn_ambient_temperature 223(2)
_diffrn_detector_area_resol_mean 14.63
_diffrn_measured_fraction_theta_full 0.981
_diffrn_measured_fraction_theta_max 0.981
_diffrn_measurement_device_type 'Rigaku Saturn'
_diffrn_measurement_method \w
_diffrn_radiation_monochromator graphite
_diffrn_radiation_source 'fine-focus sealed tube'
_diffrn_radiation_type MoK\a
_diffrn_radiation_wavelength 0.71075
_diffrn_reflns_av_R_equivalents 0.0618
_diffrn_reflns_av_sigmaI/netI 0.0950
_diffrn_reflns_limit_h_max 14
_diffrn_reflns_limit_h_min -14
_diffrn_reflns_limit_k_max 12
_diffrn_reflns_limit_k_min -15
_diffrn_reflns_limit_l_max 25
_diffrn_reflns_limit_l_min -26
_diffrn_reflns_number 22816
_diffrn_reflns_theta_full 27.49
_diffrn_reflns_theta_max 27.49
_diffrn_reflns_theta_min 3.06
_exptl_absorpt_coefficient_mu 1.995
_exptl_absorpt_correction_T_max 0.6910
_exptl_absorpt_correction_T_min 0.5024
_exptl_absorpt_correction_type multi-scan
_exptl_absorpt_process_details 'Jacobson, R. (1998) Private communication'
_exptl_crystal_colour yellow
_exptl_crystal_density_diffrn 1.259
_exptl_crystal_density_method 'not measured'
_exptl_crystal_description chip
_exptl_crystal_F_000 950
_exptl_crystal_size_max 0.40
_exptl_crystal_size_mid 0.40
_exptl_crystal_size_min 0.20
_refine_diff_density_max 1.273
_refine_diff_density_min -1.584
_refine_diff_density_rms 0.116
_refine_ls_extinction_method none
_refine_ls_goodness_of_fit_ref 1.087
_refine_ls_hydrogen_treatment mixed
_refine_ls_matrix_type full
_refine_ls_number_parameters 500
_refine_ls_number_reflns 10772
_refine_ls_number_restraints 0
_refine_ls_restrained_S_all 1.087
_refine_ls_R_factor_all 0.0610
_refine_ls_R_factor_gt 0.0529
_refine_ls_shift/su_max 0.001
_refine_ls_shift/su_mean 0.000
_refine_ls_structure_factor_coef Fsqd
_refine_ls_weighting_details 'calc w=1/[\s^2^(Fo^2^)+(0.0304P)^2^+0.0000P] where P=(Fo^2^+2Fc^2^)/3'
_refine_ls_weighting_scheme calc
_refine_ls_wR_factor_gt 0.0992
_refine_ls_wR_factor_ref 0.1042
_reflns_number_gt 9609
_reflns_number_total 10772
_reflns_threshold_expression >2sigma(I)
_cod_data_source_file c5ra10151d1.cif
_cod_data_source_block shelxl
_cod_database_code 7220739

loop_
_symmetry_equiv_pos_as_xyz
'x, y, z'
'-x, -y, -z'

loop_
_atom_site_label
_atom_site_type_symbol
_atom_site_fract_x
_atom_site_fract_y
_atom_site_fract_z
_atom_site_U_iso_or_equiv
_atom_site_adp_type
_atom_site_occupancy
_atom_site_symmetry_multiplicity
_atom_site_calc_flag
_atom_site_refinement_flags
Yb1 Yb 0.586182(18) 0.254470(18) 0.781171(9) 0.02868(7) Uani 1 1 d .
O2 O 0.4896(3) 0.4477(3) 0.75883(15) 0.0358(8) Uani 1 1 d .
O1 O 0.6814(3) 0.0627(3) 0.75986(14) 0.0343(7) Uani 1 1 d .
N1 N 0.5177(3) 0.2538(3) 0.66698(17) 0.0274(8) Uani 1 1 d .
N3 N 0.7791(4) 0.2618(4) 0.79991(18) 0.0343(9) Uani 1 1 d .
N2 N 0.3657(4) 0.2371(4) 0.79699(18) 0.0373(10) Uani 1 1 d .
N4 N 0.6437(4) 0.2504(4) 0.88933(18) 0.0363(10) Uani 1 1 d .
N5 N 0.8411(4) 0.2675(4) 0.91031(18) 0.0334(9) Uani 1 1 d .
C1 C 0.4132(4) 0.5322(4) 0.7171(2) 0.0283(10) Uani 1 1 d .
C2 C 0.3362(4) 0.6592(4) 0.7347(2) 0.0298(10) Uani 1 1 d .
C3 C 0.2557(4) 0.7401(5) 0.6888(2) 0.0339(11) Uani 1 1 d .
H3 H 0.2035 0.8243 0.7009 0.041 Uiso 1 1 calc R
C4 C 0.2477(4) 0.7035(5) 0.6252(2) 0.0315(10) Uani 1 1 d .
C5 C 0.3273(4) 0.5796(4) 0.6086(2) 0.0311(10) Uani 1 1 d .
H5 H 0.3255 0.5519 0.5662 0.037 Uiso 1 1 calc R
C6 C 0.4104(4) 0.4944(4) 0.6530(2) 0.0304(10) Uani 1 1 d .
C7 C 0.6924(4) -0.0242(4) 0.7178(2) 0.0305(10) Uani 1 1 d .
C8 C 0.7431(4) -0.1529(4) 0.7350(2) 0.0299(10) Uani 1 1 d .
C9 C 0.7437(4) -0.2351(4) 0.6885(2) 0.0313(10) Uani 1 1 d .
H9 H 0.7742 -0.3205 0.7006 0.038 Uiso 1 1 calc R
C10 C 0.7010(4) -0.1972(5) 0.6246(2) 0.0331(11) Uani 1 1 d .
C11 C 0.6566(4) -0.0728(4) 0.6085(2) 0.0339(11) Uani 1 1 d .
H11 H 0.6277 -0.0450 0.5660 0.041 Uiso 1 1 calc R
C12 C 0.6525(4) 0.0148(4) 0.6530(2) 0.0301(10) Uani 1 1 d .
C13 C 0.5127(5) 0.3672(4) 0.6280(2) 0.0333(11) Uani 1 1 d .
H13A H 0.4971 0.3589 0.5821 0.040 Uiso 1 1 calc R
H13B H 0.6007 0.3665 0.6259 0.040 Uiso 1 1 calc R
C14 C 0.6252(5) 0.1457(4) 0.6293(2) 0.0347(11) Uani 1 1 d .
H14A H 0.7081 0.1547 0.6286 0.042 Uiso 1 1 calc R
H14B H 0.6041 0.1538 0.5829 0.042 Uiso 1 1 calc R
C15 C 0.3882(5) 0.2470(5) 0.6716(2) 0.0381(12) Uani 1 1 d .
H15A H 0.3866 0.2025 0.6326 0.046 Uiso 1 1 calc R
H15B H 0.3167 0.3324 0.6701 0.046 Uiso 1 1 calc R
C16 C 0.3617(5) 0.1815(5) 0.7341(3) 0.0480(14) Uani 1 1 d .
H16A H 0.2738 0.1826 0.7344 0.058 Uiso 1 1 calc R
H16B H 0.4278 0.0935 0.7330 0.058 Uiso 1 1 calc R
C17 C 0.2492(5) 0.3590(6) 0.8087(3) 0.0601(17) Uani 1 1 d .
H17A H 0.1688 0.3499 0.8042 0.090 Uiso 1 1 calc R
H17B H 0.2568 0.4202 0.7761 0.090 Uiso 1 1 calc R
H17C H 0.2453 0.3870 0.8534 0.090 Uiso 1 1 calc R
C18 C 0.3595(6) 0.1493(6) 0.8509(3) 0.0622(17) Uani 1 1 d .
H18A H 0.3540 0.1850 0.8939 0.093 Uiso 1 1 calc R
H18B H 0.4390 0.0705 0.8456 0.093 Uiso 1 1 calc R
H18C H 0.2816 0.1345 0.8489 0.093 Uiso 1 1 calc R
C19 C 0.3465(5) 0.7063(5) 0.8025(2) 0.0357(11) Uani 1 1 d .
C20 C 0.2633(6) 0.8493(5) 0.8109(3) 0.0547(15) Uani 1 1 d .
H20A H 0.1699 0.8702 0.8098 0.082 Uiso 1 1 calc R
H20B H 0.2917 0.8934 0.7748 0.082 Uiso 1 1 calc R
H20C H 0.2761 0.8741 0.8535 0.082 Uiso 1 1 calc R
C21 C 0.4936(5) 0.6774(5) 0.8082(3) 0.0489(14) Uani 1 1 d .
H21A H 0.4999 0.7092 0.8502 0.073 Uiso 1 1 calc R
H21B H 0.5251 0.7176 0.7713 0.073 Uiso 1 1 calc R
H21C H 0.5478 0.5874 0.8068 0.073 Uiso 1 1 calc R
C22 C 0.2983(5) 0.6412(5) 0.8599(2) 0.0442(13) Uani 1 1 d .
H22A H 0.2079 0.6554 0.8552 0.066 Uiso 1 1 calc R
H22B H 0.3007 0.6748 0.9021 0.066 Uiso 1 1 calc R
H22C H 0.3558 0.5517 0.8590 0.066 Uiso 1 1 calc R
C23 C 0.1579(5) 0.8010(5) 0.5775(2) 0.0378(12) Uani 1 1 d .
C24 C 0.2054(6) 0.9040(5) 0.5617(3) 0.0585(16) Uani 1 1 d .
H24A H 0.2967 0.8669 0.5412 0.088 Uiso 1 1 calc R
H24B H 0.2005 0.9450 0.6028 0.088 Uiso 1 1 calc R
H24C H 0.1492 0.9653 0.5311 0.088 Uiso 1 1 calc R
C25 C 0.1602(5) 0.7436(5) 0.5113(2) 0.0513(15) Uani 1 1 d .
H25A H 0.0986 0.8073 0.4837 0.077 Uiso 1 1 calc R
H25B H 0.1341 0.6755 0.5201 0.077 Uiso 1 1 calc R
H25C H 0.2493 0.7114 0.4882 0.077 Uiso 1 1 calc R
C26 C 0.0131(5) 0.8620(6) 0.6108(2) 0.0549(16) Uani 1 1 d .
H26A H 0.0101 0.9016 0.6520 0.082 Uiso 1 1 calc R
H26B H -0.0188 0.7980 0.6206 0.082 Uiso 1 1 calc R
H26C H -0.0429 0.9248 0.5807 0.082 Uiso 1 1 calc R
C27 C 0.8023(5) -0.2006(5) 0.8021(2) 0.0357(11) Uani 1 1 d .
C28 C 0.9151(5) -0.1623(5) 0.8074(2) 0.0452(13) Uani 1 1 d .
H28A H 0.9873 -0.2038 0.7728 0.068 Uiso 1 1 calc R
H28B H 0.9475 -0.1869 0.8510 0.068 Uiso 1 1 calc R
H28C H 0.8819 -0.0720 0.8016 0.068 Uiso 1 1 calc R
C29 C 0.6953(5) -0.1449(5) 0.8618(2) 0.0447(13) Uani 1 1 d .
H29A H 0.6636 -0.0544 0.8617 0.067 Uiso 1 1 calc R
H29B H 0.7335 -0.1802 0.9033 0.067 Uiso 1 1 calc R
H29C H 0.6215 -0.1651 0.8579 0.067 Uiso 1 1 calc R
C30 C 0.8602(6) -0.3439(5) 0.8095(3) 0.0547(16) Uani 1 1 d .
H30A H 0.7892 -0.3701 0.8109 0.082 Uiso 1 1 calc R
H30B H 0.9027 -0.3701 0.8505 0.082 Uiso 1 1 calc R
H30C H 0.9253 -0.3823 0.7716 0.082 Uiso 1 1 calc R
C31 C 0.7076(5) -0.2945(5) 0.5759(2) 0.0396(12) Uani 1 1 d .
C32 C 0.6641(9) -0.2390(7) 0.5096(3) 0.118(4) Uani 1 1 d .
H32A H 0.5727 -0.1756 0.5155 0.177 Uiso 1 1 calc R
H32B H 0.6706 -0.3044 0.4808 0.177 Uiso 1 1 calc R
H32C H 0.7208 -0.2007 0.4893 0.177 Uiso 1 1 calc R
C33 C 0.8532(6) -0.3973(7) 0.5638(4) 0.090(2) Uani 1 1 d .
H33A H 0.8547 -0.4660 0.5394 0.135 Uiso 1 1 calc R
H33B H 0.8879 -0.4284 0.6065 0.135 Uiso 1 1 calc R
H33C H 0.9077 -0.3618 0.5380 0.135 Uiso 1 1 calc R
C34 C 0.6250(7) -0.3617(7) 0.6064(3) 0.084(2) Uani 1 1 d .
H34A H 0.5313 -0.3039 0.6089 0.125 Uiso 1 1 calc R
H34B H 0.6491 -0.3918 0.6510 0.125 Uiso 1 1 calc R
H34C H 0.6419 -0.4322 0.5787 0.125 Uiso 1 1 calc R
C35 C 0.7549(4) 0.2598(4) 0.8658(2) 0.0311(10) Uani 1 1 d .
C36 C 0.9030(5) 0.2579(5) 0.7645(2) 0.0412(12) Uani 1 1 d .
H36 H 0.9565 0.2686 0.7971 0.049 Uiso 1 1 calc R
C37 C 0.6016(5) 0.2537(5) 0.9610(2) 0.0407(12) Uani 1 1 d .
H37 H 0.6612 0.2746 0.9850 0.049 Uiso 1 1 calc R
C38 C 0.8701(6) 0.3626(6) 0.7142(3) 0.078(2) Uani 1 1 d .
H38A H 0.8210 0.3505 0.6810 0.117 Uiso 1 1 calc R
H38B H 0.9516 0.3634 0.6924 0.117 Uiso 1 1 calc R
H38C H 0.8161 0.4419 0.7364 0.117 Uiso 1 1 calc R
C39 C 0.9817(6) 0.1347(6) 0.7303(4) 0.099(3) Uani 1 1 d .
H39A H 1.0082 0.0675 0.7635 0.149 Uiso 1 1 calc R
H39B H 1.0605 0.1354 0.7047 0.149 Uiso 1 1 calc R
H39C H 0.9276 0.1214 0.7004 0.149 Uiso 1 1 calc R
C40 C 0.4611(6) 0.3524(6) 0.9758(3) 0.0626(18) Uani 1 1 d .
H40A H 0.4562 0.4340 0.9615 0.094 Uiso 1 1 calc R
H40B H 0.4344 0.3530 1.0235 0.094 Uiso 1 1 calc R
H40C H 0.4020 0.3337 0.9518 0.094 Uiso 1 1 calc R
C41 C 0.6100(6) 0.1265(6) 0.9863(3) 0.0624(17) Uani 1 1 d .
H41A H 0.5510 0.1057 0.9636 0.094 Uiso 1 1 calc R
H41B H 0.5838 0.1301 1.0341 0.094 Uiso 1 1 calc R
H41C H 0.7007 0.0628 0.9772 0.094 Uiso 1 1 calc R
C42 C 0.8436(7) 0.3873(6) 0.9144(3) 0.079(2) Uani 1 1 d .
H42A H 0.8904 0.4016 0.8727 0.094 Uiso 1 1 calc R
H42B H 0.7517 0.4525 0.9168 0.094 Uiso 1 1 calc R
C43 C 0.9039(8) 0.4033(7) 0.9687(3) 0.095(3) Uani 1 1 d .
H43A H 0.8357 0.4336 1.0069 0.114 Uiso 1 1 calc R
H43B H 0.9329 0.4696 0.9562 0.114 Uiso 1 1 calc R
C44 C 1.0196(6) 0.2915(6) 0.9913(3) 0.0618(18) Uani 1 1 d .
H44A H 1.1010 0.2878 0.9654 0.074 Uiso 1 1 calc R
H44B H 1.0261 0.3018 1.0384 0.074 Uiso 1 1 calc R
C45 C 1.0128(8) 0.1704(7) 0.9842(4) 0.0958(19) Uani 1 1 d .
H45A H 1.1040 0.1037 0.9799 0.115 Uiso 1 1 calc R
H45B H 0.9674 0.1539 1.0258 0.115 Uiso 1 1 calc R
C46 C 0.9491(7) 0.1605(7) 0.9308(4) 0.0958(19) Uani 1 1 d .
H46A H 1.0161 0.1303 0.8921 0.115 Uiso 1 1 calc R
H46B H 0.9182 0.0954 0.9427 0.115 Uiso 1 1 calc R

loop_
_atom_site_aniso_label
_atom_site_aniso_U_11
_atom_site_aniso_U_22
_atom_site_aniso_U_33
_atom_site_aniso_U_23
_atom_site_aniso_U_13
_atom_site_aniso_U_12
Yb1 0.03104(12) 0.02882(13) 0.02574(12) 0.00033(9) -0.00786(9) -0.01140(10)
O2 0.045(2) 0.0229(18) 0.0356(18) 0.0025(14) -0.0174(15) -0.0081(15)
O1 0.0431(19) 0.0277(19) 0.0290(17) 0.0007(14) -0.0118(14) -0.0105(15)
N1 0.029(2) 0.024(2) 0.0258(19) -0.0003(16) -0.0048(15) -0.0079(17)
N3 0.038(2) 0.040(3) 0.027(2) 0.0024(18) -0.0026(17) -0.019(2)
N2 0.035(2) 0.046(3) 0.030(2) -0.0020(19) -0.0065(17) -0.016(2)
N4 0.034(2) 0.051(3) 0.025(2) -0.0051(19) -0.0019(16) -0.019(2)
N5 0.034(2) 0.034(2) 0.033(2) 0.0070(18) -0.0153(17) -0.0141(19)
C1 0.030(2) 0.027(3) 0.029(2) 0.0015(19) -0.0079(18) -0.012(2)
C2 0.031(2) 0.029(3) 0.028(2) 0.000(2) -0.0068(19) -0.011(2)
C3 0.032(3) 0.032(3) 0.033(3) -0.003(2) -0.005(2) -0.008(2)
C4 0.033(2) 0.032(3) 0.028(2) 0.004(2) -0.0034(19) -0.013(2)
C5 0.037(3) 0.032(3) 0.024(2) 0.001(2) -0.0043(19) -0.015(2)
C6 0.036(3) 0.024(2) 0.028(2) 0.0031(19) -0.0077(19) -0.009(2)
C7 0.031(2) 0.028(3) 0.031(2) 0.000(2) -0.0061(19) -0.010(2)
C8 0.032(2) 0.029(3) 0.027(2) 0.001(2) -0.0035(19) -0.012(2)
C9 0.037(3) 0.024(2) 0.033(2) 0.000(2) -0.006(2) -0.012(2)
C10 0.036(3) 0.035(3) 0.029(2) -0.004(2) -0.004(2) -0.015(2)
C11 0.040(3) 0.028(3) 0.030(2) 0.000(2) -0.013(2) -0.009(2)
C12 0.036(3) 0.022(2) 0.028(2) -0.0004(19) -0.0069(19) -0.007(2)
C13 0.040(3) 0.030(3) 0.028(2) 0.002(2) -0.005(2) -0.013(2)
C14 0.044(3) 0.030(3) 0.027(2) 0.003(2) -0.005(2) -0.013(2)
C15 0.041(3) 0.039(3) 0.035(3) -0.001(2) -0.014(2) -0.015(2)
C16 0.042(3) 0.051(4) 0.054(3) -0.002(3) -0.008(3) -0.021(3)
C17 0.042(3) 0.062(4) 0.079(4) -0.018(3) 0.001(3) -0.025(3)
C18 0.057(4) 0.080(5) 0.056(4) 0.010(3) -0.004(3) -0.037(4)
C19 0.041(3) 0.029(3) 0.035(3) -0.006(2) -0.007(2) -0.011(2)
C20 0.072(4) 0.041(4) 0.044(3) -0.012(3) -0.011(3) -0.015(3)
C21 0.050(3) 0.051(4) 0.053(3) -0.012(3) -0.014(3) -0.025(3)
C22 0.054(3) 0.047(3) 0.027(3) -0.007(2) -0.003(2) -0.016(3)
C23 0.036(3) 0.039(3) 0.032(3) 0.005(2) -0.006(2) -0.010(2)
C24 0.068(4) 0.045(4) 0.056(4) 0.017(3) -0.012(3) -0.019(3)
C25 0.054(3) 0.049(4) 0.034(3) 0.004(3) -0.017(2) -0.004(3)
C26 0.045(3) 0.064(4) 0.037(3) 0.000(3) -0.010(2) -0.005(3)
C27 0.043(3) 0.034(3) 0.030(3) 0.003(2) -0.009(2) -0.016(2)
C28 0.048(3) 0.052(4) 0.039(3) 0.015(3) -0.021(2) -0.023(3)
C29 0.059(3) 0.047(3) 0.031(3) 0.005(2) -0.006(2) -0.027(3)
C30 0.081(4) 0.038(3) 0.046(3) 0.008(3) -0.030(3) -0.021(3)
C31 0.051(3) 0.035(3) 0.036(3) -0.006(2) -0.003(2) -0.022(3)
C32 0.263(11) 0.064(5) 0.053(4) 0.000(4) -0.062(6) -0.082(6)
C33 0.081(5) 0.078(6) 0.110(6) -0.052(5) 0.011(4) -0.030(5)
C34 0.123(6) 0.082(6) 0.074(5) -0.012(4) -0.011(4) -0.068(5)
C35 0.030(2) 0.021(2) 0.036(3) 0.000(2) -0.010(2) -0.004(2)
C36 0.043(3) 0.046(3) 0.042(3) 0.007(3) -0.002(2) -0.028(3)
C37 0.043(3) 0.053(4) 0.024(2) -0.002(2) -0.006(2) -0.018(3)
C38 0.074(5) 0.062(5) 0.081(5) 0.016(4) 0.017(4) -0.024(4)
C39 0.062(5) 0.051(5) 0.157(8) -0.016(5) 0.051(5) -0.012(4)
C40 0.070(4) 0.061(4) 0.034(3) -0.005(3) 0.001(3) -0.008(3)
C41 0.074(4) 0.056(4) 0.039(3) 0.009(3) -0.005(3) -0.014(4)
C42 0.102(5) 0.045(4) 0.105(5) 0.003(4) -0.060(4) -0.035(4)
C43 0.153(7) 0.081(6) 0.093(5) 0.031(4) -0.083(5) -0.075(6)
C44 0.058(4) 0.087(5) 0.050(3) -0.007(3) -0.023(3) -0.036(4)
C45 0.108(4) 0.058(4) 0.121(5) 0.013(3) -0.085(4) -0.019(3)
C46 0.108(4) 0.058(4) 0.121(5) 0.013(3) -0.085(4) -0.019(3)

loop_
_atom_type_symbol
_atom_type_description
_atom_type_scat_dispersion_real
_atom_type_scat_dispersion_imag
_atom_type_scat_source
C C 0.0033 0.0016 'International Tables Vol C Tables 4.2.6.8 and 6.1.1.4'
H H 0.0000 0.0000 'International Tables Vol C Tables 4.2.6.8 and 6.1.1.4'
N N 0.0061 0.0033 'International Tables Vol C Tables 4.2.6.8 and 6.1.1.4'
O O 0.0106 0.0060 'International Tables Vol C Tables 4.2.6.8 and 6.1.1.4'
Yb Yb -0.3850 5.5486 'International Tables Vol C Tables 4.2.6.8 and 6.1.1.4'

loop_
_geom_angle_atom_site_label_1
_geom_angle_atom_site_label_2
_geom_angle_atom_site_label_3
_geom_angle
O1 Yb1 O2 155.80(11)
O1 Yb1 N3 93.25(13)
O2 Yb1 N3 93.73(13)
O1 Yb1 N4 100.26(13)
O2 Yb1 N4 103.12(13)
N3 Yb1 N4 58.19(13)
O1 Yb1 N1 78.77(11)
O2 Yb1 N1 78.14(11)
N3 Yb1 N1 124.23(12)
N4 Yb1 N1 177.34(12)
O1 Yb1 N2 88.19(13)
O2 Yb1 N2 91.67(13)
N3 Yb1 N2 163.33(12)
N4 Yb1 N2 105.20(12)
N1 Yb1 N2 72.34(12)
O1 Yb1 C35 98.38(12)
O2 Yb1 C35 98.94(12)
N3 Yb1 C35 28.98(12)
N4 Yb1 C35 29.22(12)
N1 Yb1 C35 153.22(13)
N2 Yb1 C35 134.42(13)
C1 O2 Yb1 144.4(3)
C7 O1 Yb1 144.6(3)
C15 N1 C14 111.4(4)
C15 N1 C13 111.2(3)
C14 N1 C13 104.6(3)
C15 N1 Yb1 111.2(3)
C14 N1 Yb1 108.3(2)
C13 N1 Yb1 109.8(2)
C35 N3 C36 124.0(4)
C35 N3 Yb1 94.2(3)
C36 N3 Yb1 141.5(3)
C18 N2 C17 108.6(4)
C18 N2 C16 106.1(4)
C17 N2 C16 110.7(4)
C18 N2 Yb1 113.4(3)
C17 N2 Yb1 113.2(3)
C16 N2 Yb1 104.5(3)
C35 N4 C37 121.6(4)
C35 N4 Yb1 91.6(3)
C37 N4 Yb1 146.5(3)
C46 N5 C35 121.6(4)
C46 N5 C42 118.1(5)
C35 N5 C42 116.8(4)
O2 C1 C6 118.8(4)
O2 C1 C2 122.3(4)
C6 C1 C2 118.9(4)
C3 C2 C1 118.4(4)
C3 C2 C19 121.4(4)
C1 C2 C19 120.1(4)
C2 C3 C4 123.7(5)
C2 C3 H3 118.1
C4 C3 H3 118.1
C5 C4 C3 116.6(4)
C5 C4 C23 123.6(4)
C3 C4 C23 119.7(4)
C4 C5 C6 121.9(4)
C4 C5 H5 119.1
C6 C5 H5 119.1
C5 C6 C1 120.4(4)
C5 C6 C13 119.3(4)
C1 C6 C13 119.6(4)
O1 C7 C8 122.8(4)
O1 C7 C12 118.2(4)
C8 C7 C12 118.9(4)
C9 C8 C7 118.1(4)
C9 C8 C27 121.5(4)
C7 C8 C27 120.3(4)
C8 C9 C10 123.5(4)
C8 C9 H9 118.3
C10 C9 H9 118.3
C11 C10 C9 117.1(4)
C11 C10 C31 122.7(4)
C9 C10 C31 120.1(4)
C10 C11 C12 122.3(4)
C10 C11 H11 118.8
C12 C11 H11 118.8
C11 C12 C7 119.9(4)
C11 C12 C14 120.2(4)
C7 C12 C14 119.3(4)
N1 C13 C6 117.9(4)
N1 C13 H13A 107.8
C6 C13 H13A 107.8
N1 C13 H13B 107.8
C6 C13 H13B 107.8
H13A C13 H13B 107.2
N1 C14 C12 118.9(4)
N1 C14 H14A 107.6
C12 C14 H14A 107.6
N1 C14 H14B 107.6
C12 C14 H14B 107.6
H14A C14 H14B 107.0
N1 C15 C16 113.2(4)
N1 C15 H15A 108.9
C16 C15 H15A 108.9
N1 C15 H15B 108.9
C16 C15 H15B 108.9
H15A C15 H15B 107.8
N2 C16 C15 114.5(4)
N2 C16 H16A 108.6
C15 C16 H16A 108.6
N2 C16 H16B 108.6
C15 C16 H16B 108.6
H16A C16 H16B 107.6
N2 C17 H17A 109.5
N2 C17 H17B 109.5
H17A C17 H17B 109.5
N2 C17 H17C 109.5
H17A C17 H17C 109.5
H17B C17 H17C 109.5
N2 C18 H18A 109.5
N2 C18 H18B 109.5
H18A C18 H18B 109.5
N2 C18 H18C 109.5
H18A C18 H18C 109.5
H18B C18 H18C 109.5
C22 C19 C20 107.6(4)
C22 C19 C2 110.3(4)
C20 C19 C2 113.0(4)
C22 C19 C21 109.2(4)
C20 C19 C21 107.3(4)
C2 C19 C21 109.3(4)
C19 C20 H20A 109.5
C19 C20 H20B 109.5
H20A C20 H20B 109.5
C19 C20 H20C 109.5
H20A C20 H20C 109.5
H20B C20 H20C 109.5
C19 C21 H21A 109.5
C19 C21 H21B 109.5
H21A C21 H21B 109.5
C19 C21 H21C 109.5
H21A C21 H21C 109.5
H21B C21 H21C 109.5
C19 C22 H22A 109.5
C19 C22 H22B 109.5
H22A C22 H22B 109.5
C19 C22 H22C 109.5
H22A C22 H22C 109.5
H22B C22 H22C 109.5
C25 C23 C24 107.9(4)
C25 C23 C4 112.2(4)
C24 C23 C4 109.4(4)
C25 C23 C26 108.9(4)
C24 C23 C26 108.5(5)
C4 C23 C26 109.8(4)
C23 C24 H24A 109.5
C23 C24 H24B 109.5
H24A C24 H24B 109.5
C23 C24 H24C 109.5
H24A C24 H24C 109.5
H24B C24 H24C 109.5
C23 C25 H25A 109.5
C23 C25 H25B 109.5
H25A C25 H25B 109.5
C23 C25 H25C 109.5
H25A C25 H25C 109.5
H25B C25 H25C 109.5
C23 C26 H26A 109.5
C23 C26 H26B 109.5
H26A C26 H26B 109.5
C23 C26 H26C 109.5
H26A C26 H26C 109.5
H26B C26 H26C 109.5
C30 C27 C28 107.7(4)
C30 C27 C8 112.4(4)
C28 C27 C8 109.8(4)
C30 C27 C29 107.2(4)
C28 C27 C29 108.7(4)
C8 C27 C29 111.0(4)
C27 C28 H28A 109.5
C27 C28 H28B 109.5
H28A C28 H28B 109.5
C27 C28 H28C 109.5
H28A C28 H28C 109.5
H28B C28 H28C 109.5
C27 C29 H29A 109.5
C27 C29 H29B 109.5
H29A C29 H29B 109.5
C27 C29 H29C 109.5
H29A C29 H29C 109.5
H29B C29 H29C 109.5
C27 C30 H30A 109.5
C27 C30 H30B 109.5
H30A C30 H30B 109.5
C27 C30 H30C 109.5
H30A C30 H30C 109.5
H30B C30 H30C 109.5
C32 C31 C34 110.0(5)
C32 C31 C10 112.9(5)
C34 C31 C10 110.3(4)
C32 C31 C33 107.6(5)
C34 C31 C33 106.1(5)
C10 C31 C33 109.6(4)
C31 C32 H32A 109.5
C31 C32 H32B 109.5
H32A C32 H32B 109.5
C31 C32 H32C 109.5
H32A C32 H32C 109.5
H32B C32 H32C 109.5
C31 C33 H33A 109.5
C31 C33 H33B 109.5
H33A C33 H33B 109.5
C31 C33 H33C 109.5
H33A C33 H33C 109.5
H33B C33 H33C 109.5
C31 C34 H34A 109.5
C31 C34 H34B 109.5
H34A C34 H34B 109.5
C31 C34 H34C 109.5
H34A C34 H34C 109.5
H34B C34 H34C 109.5
N3 C35 N4 116.0(4)
N3 C35 N5 123.2(4)
N4 C35 N5 120.8(4)
N3 C35 Yb1 56.8(2)
N4 C35 Yb1 59.2(2)
N5 C35 Yb1 177.9(3)
N3 C36 C38 109.1(4)
N3 C36 C39 110.2(4)
C38 C36 C39 109.8(5)
N3 C36 H36 109.2
C38 C36 H36 109.2
C39 C36 H36 109.2
N4 C37 C40 110.5(4)
N4 C37 C41 110.8(4)
C40 C37 C41 109.3(5)
N4 C37 H37 108.8
C40 C37 H37 108.8
C41 C37 H37 108.8
C36 C38 H38A 109.5
C36 C38 H38B 109.5
H38A C38 H38B 109.5
C36 C38 H38C 109.5
H38A C38 H38C 109.5
H38B C38 H38C 109.5
C36 C39 H39A 109.5
C36 C39 H39B 109.5
H39A C39 H39B 109.5
C36 C39 H39C 109.5
H39A C39 H39C 109.5
H39B C39 H39C 109.5
C37 C40 H40A 109.5
C37 C40 H40B 109.5
H40A C40 H40B 109.5
C37 C40 H40C 109.5
H40A C40 H40C 109.5
H40B C40 H40C 109.5
C37 C41 H41A 109.5
C37 C41 H41B 109.5
H41A C41 H41B 109.5
C37 C41 H41C 109.5
H41A C41 H41C 109.5
H41B C41 H41C 109.5
C43 C42 N5 116.6(5)
C43 C42 H42A 108.1
N5 C42 H42A 108.1
C43 C42 H42B 108.1
N5 C42 H42B 108.1
H42A C42 H42B 107.3
C42 C43 C44 117.2(6)
C42 C43 H43A 108.0
C44 C43 H43A 108.0
C42 C43 H43B 108.0
C44 C43 H43B 108.0
H43A C43 H43B 107.3
C45 C44 C43 114.3(5)
C45 C44 H44A 108.7
C43 C44 H44A 108.7
C45 C44 H44B 108.7
C43 C44 H44B 108.7
H44A C44 H44B 107.6
C46 C45 C44 117.2(6)
C46 C45 H45A 108.0
C44 C45 H45A 108.0
C46 C45 H45B 108.0
C44 C45 H45B 108.0
H45A C45 H45B 107.2
N5 C46 C45 118.6(6)
N5 C46 H46A 107.7
C45 C46 H46A 107.7
N5 C46 H46B 107.7
C45 C46 H46B 107.7
H46A C46 H46B 107.1

loop_
_geom_bond_atom_site_label_1
_geom_bond_atom_site_label_2
_geom_bond_distance
Yb1 O1 2.092(3)
Yb1 O2 2.105(3)
Yb1 N3 2.282(4)
Yb1 N4 2.338(4)
Yb1 N1 2.513(3)
Yb1 N2 2.553(4)
Yb1 C35 2.720(4)
O2 C1 1.326(5)
O1 C7 1.330(5)
N1 C15 1.482(5)
N1 C14 1.492(5)
N1 C13 1.492(5)
N3 C35 1.322(5)
N3 C36 1.467(6)
N2 C18 1.470(6)
N2 C17 1.473(6)
N2 C16 1.479(6)
N4 C35 1.328(5)
N4 C37 1.461(5)
N5 C46 1.399(7)
N5 C35 1.432(5)
N5 C42 1.438(7)
C1 C6 1.402(6)
C1 C2 1.412(6)
C2 C3 1.385(6)
C2 C19 1.545(6)
C3 C4 1.402(6)
C3 H3 0.9400
C4 C5 1.382(6)
C4 C23 1.533(6)
C5 C6 1.397(6)
C5 H5 0.9400
C6 C13 1.512(6)
C7 C8 1.409(6)
C7 C12 1.415(6)
C8 C9 1.391(6)
C8 C27 1.543(6)
C9 C10 1.405(6)
C9 H9 0.9400
C10 C11 1.363(6)
C10 C31 1.532(6)
C11 C12 1.396(6)
C11 H11 0.9400
C12 C14 1.499(6)
C13 H13A 0.9800
C13 H13B 0.9800
C14 H14A 0.9800
C14 H14B 0.9800
C15 C16 1.503(7)
C15 H15A 0.9800
C15 H15B 0.9800
C16 H16A 0.9800
C16 H16B 0.9800
C17 H17A 0.9700
C17 H17B 0.9700
C17 H17C 0.9700
C18 H18A 0.9700
C18 H18B 0.9700
C18 H18C 0.9700
C19 C22 1.522(7)
C19 C20 1.544(7)
C19 C21 1.551(6)
C20 H20A 0.9700
C20 H20B 0.9700
C20 H20C 0.9700
C21 H21A 0.9700
C21 H21B 0.9700
C21 H21C 0.9700
C22 H22A 0.9700
C22 H22B 0.9700
C22 H22C 0.9700
C23 C25 1.527(6)
C23 C24 1.532(7)
C23 C26 1.545(6)
C24 H24A 0.9700
C24 H24B 0.9700
C24 H24C 0.9700
C25 H25A 0.9700
C25 H25B 0.9700
C25 H25C 0.9700
C26 H26A 0.9700
C26 H26B 0.9700
C26 H26C 0.9700
C27 C30 1.533(7)
C27 C28 1.537(6)
C27 C29 1.544(6)
C28 H28A 0.9700
C28 H28B 0.9700
C28 H28C 0.9700
C29 H29A 0.9700
C29 H29B 0.9700
C29 H29C 0.9700
C30 H30A 0.9700
C30 H30B 0.9700
C30 H30C 0.9700
C31 C32 1.489(7)
C31 C34 1.520(8)
C31 C33 1.555(8)
C32 H32A 0.9700
C32 H32B 0.9700
C32 H32C 0.9700
C33 H33A 0.9700
C33 H33B 0.9700
C33 H33C 0.9700
C34 H34A 0.9700
C34 H34B 0.9700
C34 H34C 0.9700
C36 C38 1.492(7)
C36 C39 1.498(8)
C36 H36 0.9900
C37 C40 1.505(7)
C37 C41 1.523(7)
C37 H37 0.9900
C38 H38A 0.9700
C38 H38B 0.9700
C38 H38C 0.9700
C39 H39A 0.9700
C39 H39B 0.9700
C39 H39C 0.9700
C40 H40A 0.9700
C40 H40B 0.9700
C40 H40C 0.9700
C41 H41A 0.9700
C41 H41B 0.9700
C41 H41C 0.9700
C42 C43 1.419(7)
C42 H42A 0.9800
C42 H42B 0.9800
C43 C44 1.487(8)
C43 H43A 0.9800
C43 H43B 0.9800
C44 C45 1.485(8)
C44 H44A 0.9800
C44 H44B 0.9800
C45 C46 1.399(8)
C45 H45A 0.9800
C45 H45B 0.9800
C46 H46A 0.9800
C46 H46B 0.9800

loop_
_geom_torsion_atom_site_label_1
_geom_torsion_atom_site_label_2
_geom_torsion_atom_site_label_3
_geom_torsion_atom_site_label_4
_geom_torsion
O1 Yb1 O2 C1 29.1(7)
N3 Yb1 O2 C1 135.6(5)
N4 Yb1 O2 C1 -166.2(5)
N1 Yb1 O2 C1 11.4(5)
N2 Yb1 O2 C1 -60.2(5)
C35 Yb1 O2 C1 164.3(5)
O2 Yb1 O1 C7 -27.3(7)
N3 Yb1 O1 C7 -133.8(5)
N4 Yb1 O1 C7 167.9(5)
N1 Yb1 O1 C7 -9.6(5)
N2 Yb1 O1 C7 62.8(5)
C35 Yb1 O1 C7 -162.5(5)
O1 Yb1 N1 C15 93.0(3)
O2 Yb1 N1 C15 -94.3(3)
N3 Yb1 N1 C15 179.3(3)
N4 Yb1 N1 C15 24(3)
N2 Yb1 N1 C15 1.3(3)
C35 Yb1 N1 C15 179.4(3)
O1 Yb1 N1 C14 -29.7(3)
O2 Yb1 N1 C14 142.9(3)
N3 Yb1 N1 C14 56.5(3)
N4 Yb1 N1 C14 -99(3)
N2 Yb1 N1 C14 -121.4(3)
C35 Yb1 N1 C14 56.6(4)
O1 Yb1 N1 C13 -143.5(3)
O2 Yb1 N1 C13 29.2(3)
N3 Yb1 N1 C13 -57.2(3)
N4 Yb1 N1 C13 148(3)
N2 Yb1 N1 C13 124.8(3)
C35 Yb1 N1 C13 -57.1(4)
O1 Yb1 N3 C35 -101.5(3)
O2 Yb1 N3 C35 101.7(3)
N4 Yb1 N3 C35 -1.4(3)
N1 Yb1 N3 C35 179.9(2)
N2 Yb1 N3 C35 -6.9(6)
O1 Yb1 N3 C36 72.5(5)
O2 Yb1 N3 C36 -84.4(5)
N4 Yb1 N3 C36 172.5(6)
N1 Yb1 N3 C36 -6.2(6)
N2 Yb1 N3 C36 167.0(5)
C35 Yb1 N3 C36 173.9(7)
O1 Yb1 N2 C18 60.8(4)
O2 Yb1 N2 C18 -143.4(4)
N3 Yb1 N2 C18 -34.5(7)
N4 Yb1 N2 C18 -39.3(4)
N1 Yb1 N2 C18 139.6(4)
C35 Yb1 N2 C18 -39.2(4)
O1 Yb1 N2 C17 -174.8(3)
O2 Yb1 N2 C17 -19.0(3)
N3 Yb1 N2 C17 89.9(6)
N4 Yb1 N2 C17 85.0(4)
N1 Yb1 N2 C17 -96.0(3)
C35 Yb1 N2 C17 85.2(4)
O1 Yb1 N2 C16 -54.3(3)
O2 Yb1 N2 C16 101.5(3)
N3 Yb1 N2 C16 -149.6(4)
N4 Yb1 N2 C16 -154.4(3)
N1 Yb1 N2 C16 24.5(3)
C35 Yb1 N2 C16 -154.3(3)
O1 Yb1 N4 C35 88.8(3)
O2 Yb1 N4 C35 -84.8(3)
N3 Yb1 N4 C35 1.4(3)
N1 Yb1 N4 C35 157(3)
N2 Yb1 N4 C35 179.7(3)
O1 Yb1 N4 C37 -99.6(6)
O2 Yb1 N4 C37 86.8(6)
N3 Yb1 N4 C37 173.0(7)
N1 Yb1 N4 C37 -31(3)
N2 Yb1 N4 C37 -8.6(6)
C35 Yb1 N4 C37 171.6(8)
Yb1 O2 C1 C6 -22.5(7)
Yb1 O2 C1 C2 158.5(4)
O2 C1 C2 C3 -177.9(4)
C6 C1 C2 C3 3.2(6)
O2 C1 C2 C19 4.4(7)
C6 C1 C2 C19 -174.6(4)
C1 C2 C3 C4 -1.0(7)
C19 C2 C3 C4 176.8(4)
C2 C3 C4 C5 -1.0(7)
C2 C3 C4 C23 -178.6(4)
C3 C4 C5 C6 0.8(7)
C23 C4 C5 C6 178.3(4)
C4 C5 C6 C1 1.4(7)
C4 C5 C6 C13 -169.2(4)
O2 C1 C6 C5 177.6(4)
C2 C1 C6 C5 -3.4(7)
O2 C1 C6 C13 -11.9(6)
C2 C1 C6 C13 167.2(4)
Yb1 O1 C7 C8 -159.8(4)
Yb1 O1 C7 C12 20.8(7)
O1 C7 C8 C9 176.6(4)
C12 C7 C8 C9 -4.0(6)
O1 C7 C8 C27 -6.3(7)
C12 C7 C8 C27 173.1(4)
C7 C8 C9 C10 2.5(7)
C27 C8 C9 C10 -174.6(4)
C8 C9 C10 C11 -0.3(7)
C8 C9 C10 C31 178.7(4)
C9 C10 C11 C12 -0.2(7)
C31 C10 C11 C12 -179.2(4)
C10 C11 C12 C7 -1.5(7)
C10 C11 C12 C14 169.6(4)
O1 C7 C12 C11 -177.0(4)
C8 C7 C12 C11 3.6(7)
O1 C7 C12 C14 11.9(6)
C8 C7 C12 C14 -167.5(4)
C15 N1 C13 C6 58.7(5)
C14 N1 C13 C6 179.0(4)
Yb1 N1 C13 C6 -64.9(4)
C5 C6 C13 N1 -129.6(4)
C1 C6 C13 N1 59.8(6)
C15 N1 C14 C12 -56.6(5)
C13 N1 C14 C12 -176.8(4)
Yb1 N1 C14 C12 66.1(4)
C11 C12 C14 N1 128.2(5)
C7 C12 C14 N1 -60.7(6)
C14 N1 C15 C16 92.9(5)
C13 N1 C15 C16 -150.8(4)
Yb1 N1 C15 C16 -28.0(5)
C18 N2 C16 C15 -171.0(4)
C17 N2 C16 C15 71.3(5)
Yb1 N2 C16 C15 -50.9(5)
N1 C15 C16 N2 56.8(6)
C3 C2 C19 C22 118.5(5)
C1 C2 C19 C22 -63.8(5)
C3 C2 C19 C20 -2.0(6)
C1 C2 C19 C20 175.7(4)
C3 C2 C19 C21 -121.4(5)
C1 C2 C19 C21 56.3(6)
C5 C4 C23 C25 3.6(7)
C3 C4 C23 C25 -179.0(4)
C5 C4 C23 C24 -116.1(5)
C3 C4 C23 C24 61.3(6)
C5 C4 C23 C26 124.8(5)
C3 C4 C23 C26 -57.8(6)
C9 C8 C27 C30 0.7(6)
C7 C8 C27 C30 -176.3(4)
C9 C8 C27 C28 120.5(5)
C7 C8 C27 C28 -56.5(6)
C9 C8 C27 C29 -119.3(5)
C7 C8 C27 C29 63.7(6)
C11 C10 C31 C32 1.5(8)
C9 C10 C31 C32 -177.5(5)
C11 C10 C31 C34 -122.0(5)
C9 C10 C31 C34 59.0(6)
C11 C10 C31 C33 121.5(6)
C9 C10 C31 C33 -57.5(6)
C36 N3 C35 N4 -173.1(4)
Yb1 N3 C35 N4 2.3(4)
C36 N3 C35 N5 7.1(7)
Yb1 N3 C35 N5 -177.5(4)
C36 N3 C35 Yb1 -175.4(5)
C37 N4 C35 N3 -176.8(4)
Yb1 N4 C35 N3 -2.3(4)
C37 N4 C35 N5 3.0(7)
Yb1 N4 C35 N5 177.5(4)
C37 N4 C35 Yb1 -174.6(5)
C46 N5 C35 N3 -86.8(7)
C42 N5 C35 N3 71.7(6)
C46 N5 C35 N4 93.4(7)
C42 N5 C35 N4 -108.0(6)
C46 N5 C35 Yb1 -176(100)
C42 N5 C35 Yb1 -18(9)
O1 Yb1 C35 N3 81.5(3)
O2 Yb1 C35 N3 -81.5(3)
N4 Yb1 C35 N3 177.6(4)
N1 Yb1 C35 N3 -0.1(4)
N2 Yb1 C35 N3 177.2(3)
O1 Yb1 C35 N4 -96.1(3)
O2 Yb1 C35 N4 100.9(3)
N3 Yb1 C35 N4 -177.6(4)
N1 Yb1 C35 N4 -177.7(3)
N2 Yb1 C35 N4 -0.3(4)
O1 Yb1 C35 N5 172(9)
O2 Yb1 C35 N5 9(9)
N3 Yb1 C35 N5 91(9)
N4 Yb1 C35 N5 -91(9)
N1 Yb1 C35 N5 91(9)
N2 Yb1 C35 N5 -92(9)
C35 N3 C36 C38 -129.0(5)
Yb1 N3 C36 C38 58.3(7)
C35 N3 C36 C39 110.3(6)
Yb1 N3 C36 C39 -62.4(7)
C35 N4 C37 C40 126.7(5)
Yb1 N4 C37 C40 -43.5(8)
C35 N4 C37 C41 -112.1(5)
Yb1 N4 C37 C41 77.7(7)
C46 N5 C42 C43 -34.7(10)
C35 N5 C42 C43 166.0(6)
N5 C42 C43 C44 34.4(10)
C42 C43 C44 C45 -33.0(10)
C43 C44 C45 C46 32.1(11)
C35 N5 C46 C45 -167.3(6)
C42 N5 C46 C45 34.5(10)
C44 C45 C46 N5 -33.5(12)
